data_4335305
loop_
_publ_author_name
'Pilar Amo-Ochoa'
'Simone S. Alexandre'
'Samira Hribesh'
'Miguel A. Galindo'
'Oscar Castillo'
'Carlos J. G\'omez-Garc\'ia'
'Andrew R. Pike'
'Jos\'e M. Soler'
'Andrew Houlton'
'Ross W. Harrington'
'William Clegg'
'F\'elix Zamora'

_publ_contact_author
;
 Felix Zamora. Departamento de Quimica Inorganica.
 Universidad Autonoma de Madrid, E-28049 Madrid, Spain
;
_publ_contact_author_email felix.zamora@uam.es
_publ_contact_author_fax '+34-914 974 833'
_publ_contact_author_phone '+34-914 973 962'
_publ_section_title
;
 Correction to Coordination Chemistry of 6-Thioguanine Derivatives with
 Cobalt: Toward Formation of Electrical Conductive One-Dimensional
 Coordination Polymers
;
_journal_name_full 'Inorganic Chemistry'
_journal_page_first 7306
_journal_page_last 7306
_journal_paper_doi 10.1021/ic401300u
_journal_volume 52
_journal_year 2013
_chemical_absolute_configuration ad
_chemical_formula_moiety 'C30 H39 Co N15 O9 S3, 2 (N O3), 2 (H2 O)'
_chemical_formula_sum 'C30 H43 Co N17 O17 S3'
_chemical_formula_weight 1068.92
_chemical_name_systematic
;
[tris(6-thioguanosine-k2N,S)cobalt(III)] dinitrate dihydrate
;
_space_group_IT_number 143
_symmetry_cell_setting trigonal
_symmetry_space_group_name_Hall 'P 3'
_symmetry_space_group_name_H-M 'P 3'
_atom_sites_solution_hydrogens geom
_atom_sites_solution_primary direct
_atom_sites_solution_secondary difmap
_audit_creation_method SHELXL-97
_cell_angle_alpha 90.00
_cell_angle_beta 90.00
_cell_angle_gamma 120.00
_cell_formula_units_Z 3
_cell_length_a 23.970(4)
_cell_length_b 23.970(4)
_cell_length_c 6.6297(11)
_cell_measurement_reflns_used 10941
_cell_measurement_temperature 120(2)
_cell_measurement_theta_max 24.20
_cell_measurement_theta_min 0.95
_cell_volume 3298.8(10)
_computing_cell_refinement 'Bruker APEX2'
_computing_data_collection 'Rigaku CrystalClear'
_computing_data_reduction 'Bruker APEX2'
_computing_molecular_graphics 'Ortep-3 (Farrugia, 1997)'
_computing_publication_material 'WinGX (Farrugia, 1999)'
_computing_structure_refinement 'SHELXL-97 (Sheldrick, 1997)'
_computing_structure_solution 'Bruker SHELXTL'
_diffrn_ambient_temperature 120(2)
_diffrn_measured_fraction_theta_full 0.982
_diffrn_measured_fraction_theta_max 0.982
_diffrn_measurement_device_type 'Crystal Logic diffractometer & Rigaku Saturn 724+ CCD'
_diffrn_measurement_method 'wide-frame \w scans'
_diffrn_radiation_monochromator 'silicon double crystal'
_diffrn_radiation_source 'Diamond Light Source beamline I19'
_diffrn_radiation_type synchrotron
_diffrn_radiation_wavelength 0.6889
_diffrn_reflns_av_R_equivalents 0.0799
_diffrn_reflns_av_sigmaI/netI 0.1092
_diffrn_reflns_limit_h_max 28
_diffrn_reflns_limit_h_min -23
_diffrn_reflns_limit_k_max 24
_diffrn_reflns_limit_k_min -28
_diffrn_reflns_limit_l_max 7
_diffrn_reflns_limit_l_min -7
_diffrn_reflns_number 10941
_diffrn_reflns_theta_full 24.20
_diffrn_reflns_theta_max 24.20
_diffrn_reflns_theta_min 0.95
_diffrn_standards_decay_% 0
_diffrn_standards_number 0
_exptl_absorpt_coefficient_mu 0.578
_exptl_absorpt_correction_T_max 0.9885
_exptl_absorpt_correction_T_min 0.9829
_exptl_absorpt_correction_type multi-scan
_exptl_absorpt_process_details
;
SADABS
;
_exptl_crystal_colour green
_exptl_crystal_density_diffrn 1.614
_exptl_crystal_description plate
_exptl_crystal_F_000 1659
_exptl_crystal_size_max 0.03
_exptl_crystal_size_mid 0.02
_exptl_crystal_size_min 0.02
_refine_diff_density_max 1.350
_refine_diff_density_min -0.787
_refine_diff_density_rms 0.166
_refine_ls_abs_structure_details 'Flack H D (1983), Acta Cryst. A39, 876-881'
_refine_ls_abs_structure_Flack 0.20(4)
_refine_ls_extinction_method none
_refine_ls_goodness_of_fit_ref 1.163
_refine_ls_hydrogen_treatment constr
_refine_ls_matrix_type full
_refine_ls_number_parameters 609
_refine_ls_number_reflns 6189
_refine_ls_number_restraints 1
_refine_ls_restrained_S_all 1.163
_refine_ls_R_factor_all 0.1166
_refine_ls_R_factor_gt 0.1022
_refine_ls_shift/su_max 0.004
_refine_ls_shift/su_mean 0.000
_refine_ls_structure_factor_coef Fsqd
_refine_ls_weighting_details 'calc w=1/[\s^2^(Fo^2^)+(0.2000P)^2^+0.0000P] where P=(Fo^2^+2Fc^2^)/3'
_refine_ls_weighting_scheme calc
_refine_ls_wR_factor_gt 0.2615
_refine_ls_wR_factor_ref 0.2785
_reflns_number_gt 5148
_reflns_number_total 6189
_reflns_threshold_expression >2sigma(I)
_cod_data_source_file ic401300u_si_001_3.cif
_cod_data_source_block compound-3
_cod_original_cell_volume 3298.8(14)
_cod_database_code 4335305

loop_
_symmetry_equiv_pos_as_xyz
'x, y, z'
'-y, x-y, z'
'-x+y, -x, z'

loop_
_atom_site_label
_atom_site_type_symbol
_atom_site_fract_x
_atom_site_fract_y
_atom_site_fract_z
_atom_site_U_iso_or_equiv
_atom_site_adp_type
_atom_site_occupancy
_atom_site_symmetry_multiplicity
_atom_site_calc_flag
_atom_site_refinement_flags
Co1 Co 0.6667 0.3333 0.5141(3) 0.0363(5) Uani 1 3 d S
N1 N 0.8552(3) 0.4865(3) 0.3050(11) 0.0395(15) Uani 1 1 d .
H1 H 0.8705 0.4789 0.1942 0.047 Uiso 1 1 calc R
N2 N 0.9420(4) 0.5897(3) 0.2992(14) 0.053(2) Uani 1 1 d .
H2B H 0.9547 0.5799 0.1867 0.064 Uiso 1 1 calc R
H2A H 0.9647 0.6285 0.3511 0.064 Uiso 1 1 calc R
C2 C 0.8886(4) 0.5457(4) 0.3908(13) 0.0401(17) Uani 1 1 d .
N3 N 0.8704(4) 0.5633(4) 0.5642(11) 0.0439(16) Uani 1 1 d .
C4 C 0.8166(3) 0.5144(3) 0.6405(13) 0.0333(15) Uani 1 1 d .
C5 C 0.7818(4) 0.4552(4) 0.5556(12) 0.0359(16) Uani 1 1 d .
S6 S 0.75435(11) 0.36443(11) 0.2834(3) 0.0439(5) Uani 1 1 d .
C6 C 0.7999(4) 0.4389(4) 0.3814(13) 0.0405(18) Uani 1 1 d .
N7 N 0.7254(4) 0.4174(4) 0.6699(11) 0.0421(16) Uani 1 1 d .
C8 C 0.7287(5) 0.4549(4) 0.8197(15) 0.048(2) Uani 1 1 d .
H8 H 0.6974 0.4425 0.9235 0.057 Uiso 1 1 calc R
N9 N 0.7830(4) 0.5139(3) 0.8064(11) 0.0400(15) Uani 1 1 d .
O10 O 0.7694(4) 0.5449(3) 1.1280(10) 0.0570(18) Uani 1 1 d .
C11 C 0.8036(6) 0.5682(4) 0.9521(13) 0.050(2) Uani 1 1 d .
H11 H 0.8505 0.5869 0.9817 0.060 Uiso 1 1 calc R
C12 C 0.7923(7) 0.6204(5) 0.8778(16) 0.062(3) Uani 1 1 d .
H12A H 0.7535 0.6029 0.7913 0.074 Uiso 1 1 calc R
H12B H 0.8299 0.6531 0.8010 0.074 Uiso 1 1 calc R
C13 C 0.7827(6) 0.6490(5) 1.0756(15) 0.054(2) Uani 1 1 d .
H13 H 0.7502 0.6631 1.0560 0.065 Uiso 1 1 calc R
C14 C 0.7572(5) 0.5918(4) 1.2230(13) 0.0449(19) Uani 1 1 d .
H14 H 0.7827 0.6066 1.3508 0.054 Uiso 1 1 calc R
C15 C 0.6895(7) 0.5638(6) 1.271(3) 0.090(5) Uani 1 1 d .
H15A H 0.6830 0.5951 1.3510 0.108 Uiso 1 1 calc R
H15B H 0.6756 0.5249 1.3553 0.108 Uiso 1 1 calc R
O16 O 0.6487(7) 0.5459(5) 1.085(4) 0.175(10) Uani 1 1 d .
H16 H 0.6339 0.5715 1.0565 0.262 Uiso 1 1 d .
O17 O 0.8423(5) 0.7012(4) 1.1351(16) 0.089(3) Uani 1 1 d .
H17 H 0.8364 0.7109 1.2584 0.134 Uiso 1 1 d .
Co2 Co 1.0000 0.0000 -0.6998(3) 0.0339(4) Uani 1 3 d S
S26 S 0.96211(11) 0.05403(11) -0.9328(3) 0.0486(6) Uani 1 1 d .
N21 N 1.0093(3) 0.1832(3) -0.8871(10) 0.0384(15) Uani 1 1 d .
H21 H 0.9889 0.1831 -0.9977 0.046 Uiso 1 1 calc R
N22 N 1.0499(4) 0.2924(4) -0.8721(14) 0.058(2) Uani 1 1 d .
H22B H 1.0724 0.3304 -0.8145 0.069 Uiso 1 1 calc R
H22A H 1.0296 0.2887 -0.9864 0.069 Uiso 1 1 calc R
C22 C 1.0465(4) 0.2416(4) -0.7883(14) 0.0442(19) Uani 1 1 d .
N23 N 1.0766(4) 0.2458(4) -0.6159(11) 0.0439(16) Uani 1 1 d .
C24 C 1.0714(4) 0.1904(4) -0.5486(11) 0.0355(16) Uani 1 1 d .
C25 C 1.0369(4) 0.1327(4) -0.6405(12) 0.0350(15) Uani 1 1 d .
C26 C 1.0026(3) 0.1256(4) -0.8209(13) 0.0421(19) Uani 1 1 d .
N27 N 1.0418(3) 0.0850(3) -0.5414(11) 0.0370(13) Uani 1 1 d .
C28 C 1.0794(4) 0.1152(4) -0.3848(12) 0.0387(17) Uani 1 1 d .
H28 H 1.0931 0.0951 -0.2884 0.046 Uiso 1 1 calc R
N29 N 1.0967(3) 0.1808(3) -0.3797(11) 0.0408(15) Uani 1 1 d .
O30 O 1.1941(3) 0.2788(3) -0.3301(12) 0.0596(18) Uani 1 1 d .
C31 C 1.1371(4) 0.2319(5) -0.2376(13) 0.046(2) Uani 1 1 d .
H31 H 1.1126 0.2528 -0.1877 0.055 Uiso 1 1 calc R
C32 C 1.1590(4) 0.2080(4) -0.0557(14) 0.0418(18) Uani 1 1 d .
H32A H 1.1689 0.2369 0.0618 0.050 Uiso 1 1 calc R
H32B H 1.1259 0.1637 -0.0169 0.050 Uiso 1 1 calc R
C33 C 1.2194(4) 0.2099(5) -0.1366(15) 0.051(2) Uani 1 1 d .
H33 H 1.2084 0.1673 -0.1959 0.061 Uiso 1 1 calc R
C34 C 1.2436(4) 0.2605(6) -0.2965(18) 0.063(3) Uani 1 1 d .
H34 H 1.2842 0.2990 -0.2492 0.075 Uiso 1 1 calc R
C35 C 1.2552(6) 0.2396(7) -0.4956(18) 0.070(3) Uani 1 1 d .
H35A H 1.2883 0.2268 -0.4805 0.084 Uiso 1 1 calc R
H35B H 1.2149 0.2014 -0.5423 0.084 Uiso 1 1 calc R
O36 O 1.2754(4) 0.2880(5) -0.6393(13) 0.075(2) Uani 1 1 d .
H36 H 1.2542 0.3069 -0.6354 0.112 Uiso 1 1 d .
O37 O 1.2667(4) 0.2274(4) 0.0197(11) 0.067(2) Uani 1 1 d .
H37 H 1.2516 0.2380 0.1318 0.101 Uiso 1 1 d .
Co3 Co 1.3333 0.6667 -0.7245(3) 0.0531(6) Uani 1 3 d S
N41 N 1.1188(6) 0.5741(5) -0.6355(13) 0.065(2) Uani 1 1 d .
H41 H 1.1047 0.5884 -0.5369 0.078 Uiso 1 1 calc R
N42 N 1.0136(5) 0.4987(6) -0.7057(18) 0.076(3) Uani 1 1 d .
H42B H 1.0019 0.5109 -0.5961 0.091 Uiso 1 1 calc R
H42A H 0.9843 0.4678 -0.7817 0.091 Uiso 1 1 calc R
C42 C 1.0773(5) 0.5277(5) -0.7580(17) 0.054(2) Uani 1 1 d .
C44 C 1.1568(5) 0.5338(5) -0.9544(16) 0.053(2) Uani 1 1 d .
C45 C 1.2007(5) 0.5786(6) -0.8298(15) 0.053(2) Uani 1 1 d .
S46 S 1.2435(2) 0.65719(17) -0.5175(5) 0.0786(9) Uani 1 1 d .
C46 C 1.1828(6) 0.5991(5) -0.6641(17) 0.061(3) Uani 1 1 d .
N47 N 1.2625(5) 0.5991(4) -0.9006(13) 0.062(2) Uani 1 1 d .
C48 C 1.2550(5) 0.5651(5) -1.0704(16) 0.056(2) Uani 1 1 d .
H48 H 1.2893 0.5693 -1.1533 0.067 Uiso 1 1 calc R
N49 N 1.1900(5) 0.5231(4) -1.1066(13) 0.056(2) Uani 1 1 d .
O50 O 1.1088(4) 0.4781(4) -1.3477(13) 0.0620(18) Uani 1 1 d .
C51 C 1.1666(5) 0.4838(5) -1.2858(17) 0.056(2) Uani 1 1 d .
H51 H 1.1990 0.5050 -1.3959 0.067 Uiso 1 1 calc R
C52 C 1.1565(6) 0.4157(5) -1.250(2) 0.066(3) Uani 1 1 d .
H52A H 1.1394 0.3989 -1.1140 0.079 Uiso 1 1 calc R
H52B H 1.1962 0.4136 -1.2747 0.079 Uiso 1 1 calc R
C53 C 1.1051(6) 0.3815(6) -1.4185(19) 0.064(3) Uani 1 1 d .
H53 H 1.0787 0.3340 -1.3957 0.077 Uiso 1 1 calc R
N43 N 1.0910(4) 0.5036(5) -0.9210(13) 0.056(2) Uani 1 1 d .
C54 C 1.0650(6) 0.4129(6) -1.4176(18) 0.065(3) Uani 1 1 d .
H54 H 1.0535 0.4158 -1.5606 0.078 Uiso 1 1 calc R
C55 C 1.0047(7) 0.3854(9) -1.296(2) 0.085(4) Uani 1 1 d .
H55A H 0.9852 0.4131 -1.3113 0.102 Uiso 1 1 calc R
H55B H 0.9737 0.3421 -1.3484 0.102 Uiso 1 1 calc R
O56 O 1.0157(4) 0.3805(5) -1.0894(14) 0.079(2) Uani 1 1 d .
H56 H 1.0362 0.4178 -1.0426 0.119 Uiso 1 1 d .
O57 O 1.1355(4) 0.3971(4) -1.6225(17) 0.079(2) Uani 1 1 d .
H57 H 1.1660 0.3888 -1.6250 0.119 Uiso 1 1 d .
N60 N 1.0242(11) 0.5840(11) -0.234(4) 0.131(6) Uiso 1 1 d .
O61 O 1.0010(13) 0.5901(11) -0.088(3) 0.188(10) Uani 1 1 d .
O62 O 0.9828(8) 0.5242(7) -0.3113(18) 0.110(4) Uani 1 1 d .
O63 O 1.0763(8) 0.6213(9) -0.333(3) 0.140(6) Uani 1 1 d .
N70 N 0.9447(5) 0.1913(5) -1.3772(18) 0.069(3) Uani 1 1 d .
O71 O 0.9787(4) 0.2234(4) -1.2370(12) 0.071(2) Uani 1 1 d .
O72 O 0.9319(5) 0.2182(7) -1.5130(14) 0.098(4) Uani 1 1 d .
O73 O 0.9232(8) 0.1338(6) -1.399(3) 0.159(8) Uani 1 1 d .
O1W O 1.2485(14) 0.3901(13) -0.640(5) 0.234(16) Uani 1 1 d .
H11W H 1.2311 0.3673 -0.5136 0.350 Uiso 1 1 d .
H12W H 1.2890 0.4271 -0.5971 0.350 Uiso 1 1 d .
O2W O 0.8874(11) 0.4531(8) -0.047(2) 0.151(7) Uani 1 1 d .
H21W H 0.8930 0.4200 -0.0307 0.227 Uiso 1 1 d .
H22W H 0.9101 0.4729 -0.1565 0.227 Uiso 1 1 d .

loop_
_atom_site_aniso_label
_atom_site_aniso_U_11
_atom_site_aniso_U_22
_atom_site_aniso_U_33
_atom_site_aniso_U_23
_atom_site_aniso_U_13
_atom_site_aniso_U_12
Co1 0.0325(6) 0.0325(6) 0.0439(10) 0.000 0.000 0.0162(3)
N1 0.034(3) 0.049(4) 0.038(3) 0.004(3) 0.007(3) 0.022(3)
N2 0.046(4) 0.033(4) 0.065(5) 0.004(3) 0.031(4) 0.009(3)
C2 0.040(4) 0.042(4) 0.035(4) -0.003(3) 0.006(3) 0.018(3)
N3 0.049(4) 0.046(4) 0.034(4) 0.000(3) 0.007(3) 0.021(3)
C4 0.030(4) 0.028(3) 0.046(4) 0.003(3) 0.003(3) 0.018(3)
C5 0.040(4) 0.038(4) 0.035(4) 0.002(3) 0.002(3) 0.023(3)
S6 0.0531(12) 0.0421(11) 0.0382(11) -0.0094(8) 0.0052(8) 0.0251(9)
C6 0.037(4) 0.046(4) 0.039(4) -0.007(3) -0.003(3) 0.021(4)
N7 0.056(4) 0.043(4) 0.038(4) 0.008(3) 0.014(3) 0.033(3)
C8 0.055(5) 0.049(5) 0.050(5) 0.008(4) 0.018(4) 0.035(4)
N9 0.061(4) 0.033(3) 0.036(4) -0.001(3) 0.010(3) 0.031(3)
O10 0.102(5) 0.059(4) 0.034(3) 0.004(3) 0.021(3) 0.059(4)
C11 0.085(7) 0.040(4) 0.028(4) -0.004(3) 0.000(4) 0.034(5)
C12 0.104(8) 0.058(6) 0.044(5) -0.003(4) 0.013(5) 0.056(6)
C13 0.093(7) 0.045(5) 0.042(5) 0.003(4) 0.007(4) 0.048(5)
C14 0.068(5) 0.041(4) 0.036(4) -0.005(3) 0.003(4) 0.035(4)
C15 0.077(8) 0.043(6) 0.148(14) -0.002(7) 0.034(9) 0.030(6)
O16 0.109(9) 0.037(5) 0.37(3) -0.033(9) -0.091(14) 0.030(6)
O17 0.104(7) 0.046(4) 0.085(6) -0.014(4) 0.042(5) 0.013(4)
Co2 0.0343(6) 0.0343(6) 0.0329(9) 0.000 0.000 0.0172(3)
S26 0.0485(12) 0.0538(13) 0.0391(12) -0.0078(9) -0.0124(9) 0.0222(10)
N21 0.039(3) 0.054(4) 0.033(3) 0.006(3) -0.004(3) 0.032(3)
N22 0.067(5) 0.061(5) 0.057(5) 0.004(4) -0.016(4) 0.041(4)
C22 0.052(5) 0.045(4) 0.044(5) -0.002(3) -0.010(4) 0.031(4)
N23 0.045(4) 0.049(4) 0.040(4) 0.004(3) -0.004(3) 0.026(3)
C24 0.040(4) 0.046(4) 0.032(4) 0.005(3) 0.007(3) 0.030(4)
C25 0.037(4) 0.039(4) 0.033(4) -0.001(3) -0.002(3) 0.022(3)
C26 0.013(3) 0.057(5) 0.045(5) -0.003(4) -0.005(3) 0.009(3)
N27 0.029(3) 0.043(3) 0.038(3) 0.001(3) 0.004(3) 0.018(3)
C28 0.044(4) 0.040(4) 0.030(4) 0.008(3) -0.002(3) 0.019(3)
N29 0.044(4) 0.039(3) 0.036(3) 0.001(3) -0.001(3) 0.017(3)
O30 0.044(3) 0.050(4) 0.058(4) 0.012(3) -0.005(3) 0.004(3)
C31 0.038(4) 0.056(5) 0.035(4) -0.001(4) -0.009(3) 0.017(4)
C32 0.042(4) 0.035(4) 0.048(5) 0.000(3) -0.009(3) 0.020(4)
C33 0.041(4) 0.059(5) 0.049(5) -0.005(4) -0.004(4) 0.022(4)
C34 0.031(4) 0.082(7) 0.060(6) 0.018(5) -0.007(4) 0.017(4)
C35 0.055(6) 0.082(8) 0.057(6) 0.006(5) -0.011(5) 0.023(5)
O36 0.069(5) 0.103(6) 0.053(4) 0.013(4) 0.005(4) 0.044(5)
O37 0.062(4) 0.090(5) 0.047(4) -0.005(4) -0.020(3) 0.035(4)
Co3 0.0587(8) 0.0587(8) 0.0418(11) 0.000 0.000 0.0294(4)
N41 0.106(8) 0.079(6) 0.035(4) -0.002(4) 0.006(4) 0.066(6)
N42 0.063(6) 0.110(8) 0.075(7) -0.008(6) 0.006(5) 0.059(6)
C42 0.056(6) 0.069(6) 0.061(6) -0.004(5) 0.001(4) 0.050(5)
C44 0.062(6) 0.058(5) 0.046(5) -0.001(4) 0.013(4) 0.034(5)
C45 0.064(6) 0.076(6) 0.042(5) -0.003(4) -0.004(4) 0.051(5)
S46 0.110(3) 0.0764(19) 0.0528(16) -0.0184(14) -0.0145(15) 0.0496(19)
C46 0.077(7) 0.052(5) 0.050(6) 0.004(4) 0.005(5) 0.031(5)
N47 0.082(6) 0.062(5) 0.034(4) 0.000(3) 0.009(4) 0.031(5)
C48 0.064(6) 0.055(5) 0.046(5) 0.001(4) 0.005(4) 0.028(5)
N49 0.068(5) 0.059(5) 0.043(4) 0.000(3) 0.011(4) 0.033(4)
O50 0.080(5) 0.061(4) 0.064(4) -0.008(3) -0.005(4) 0.048(4)
C51 0.055(5) 0.042(5) 0.063(6) -0.002(4) 0.017(4) 0.018(4)
C52 0.080(7) 0.056(6) 0.066(7) -0.015(5) -0.011(6) 0.036(6)
C53 0.068(6) 0.064(6) 0.069(7) -0.016(5) -0.002(5) 0.039(5)
N43 0.067(5) 0.069(5) 0.044(4) -0.007(4) 0.005(4) 0.042(4)
C54 0.073(7) 0.066(6) 0.054(6) 0.001(5) 0.002(5) 0.033(6)
C55 0.073(8) 0.118(11) 0.069(8) 0.016(7) 0.000(6) 0.052(8)
O56 0.070(5) 0.096(6) 0.060(5) 0.008(4) 0.008(4) 0.033(5)
O57 0.068(5) 0.065(5) 0.092(7) -0.001(4) 0.012(4) 0.024(4)
O61 0.29(3) 0.22(2) 0.082(10) -0.008(12) 0.069(14) 0.15(2)
O62 0.159(11) 0.145(11) 0.071(7) 0.014(7) 0.020(7) 0.110(10)
O63 0.120(10) 0.161(13) 0.136(13) -0.044(10) 0.036(9) 0.068(10)
N70 0.053(5) 0.075(6) 0.075(7) -0.007(5) 0.008(5) 0.029(5)
O71 0.076(5) 0.080(5) 0.049(4) -0.006(4) 0.003(4) 0.033(4)
O72 0.073(5) 0.195(12) 0.052(5) 0.015(6) -0.003(4) 0.087(7)
O73 0.133(11) 0.078(8) 0.195(19) -0.038(9) 0.077(12) 0.000(8)
O1W 0.31(3) 0.26(3) 0.26(3) 0.14(2) 0.19(3) 0.24(3)
O2W 0.251(19) 0.133(11) 0.090(9) 0.015(8) 0.073(11) 0.111(13)

loop_
_atom_type_symbol
_atom_type_description
_atom_type_scat_dispersion_real
_atom_type_scat_dispersion_imag
_atom_type_scat_source
C C 0.0033 0.0016 'International Tables Vol C Tables 4.2.6.8 and 6.1.1.4'
H H 0.0000 0.0000 'International Tables Vol C Tables 4.2.6.8 and 6.1.1.4'
N N 0.0061 0.0033 'International Tables Vol C Tables 4.2.6.8 and 6.1.1.4'
O O 0.0106 0.0060 'International Tables Vol C Tables 4.2.6.8 and 6.1.1.4'
S S 0.1002 0.1169 'International Tables Vol C Tables 4.2.6.8 and 6.1.1.4'
Co Co 0.2051 0.9239 'International Tables Vol C Tables 4.2.6.8 and 6.1.1.4'

loop_
_geom_angle_atom_site_label_1
_geom_angle_atom_site_label_2
_geom_angle_atom_site_label_3
_geom_angle
_geom_angle_site_symmetry_1
_geom_angle_site_symmetry_3
N7 Co1 N7 97.2(3) 3_665 .
N7 Co1 N7 97.2(3) 3_665 2_655
N7 Co1 N7 97.2(3) . 2_655
N7 Co1 S6 91.1(2) 3_665 .
N7 Co1 S6 87.2(2) . .
N7 Co1 S6 169.9(2) 2_655 .
N7 Co1 S6 87.2(2) 3_665 3_665
N7 Co1 S6 169.9(2) . 3_665
N7 Co1 S6 91.1(2) 2_655 3_665
S6 Co1 S6 83.65(10) . 3_665
N7 Co1 S6 169.9(2) 3_665 2_655
N7 Co1 S6 91.1(2) . 2_655
N7 Co1 S6 87.2(2) 2_655 2_655
S6 Co1 S6 83.65(10) . 2_655
S6 Co1 S6 83.65(10) 3_665 2_655
C6 N1 C2 123.1(7) . .
C6 N1 H1 118.5 . .
C2 N1 H1 118.5 . .
C2 N2 H2B 120.0 . .
C2 N2 H2A 120.0 . .
H2B N2 H2A 120.0 . .
N2 C2 N1 117.9(7) . .
N2 C2 N3 117.9(8) . .
N1 C2 N3 124.2(7) . .
C4 N3 C2 111.4(7) . .
N3 C4 C5 125.4(8) . .
N3 C4 N9 128.6(7) . .
C5 C4 N9 105.9(7) . .
C4 C5 C6 122.4(8) . .
C4 C5 N7 109.8(7) . .
C6 C5 N7 127.7(8) . .
C6 S6 Co1 94.9(3) . .
N1 C6 C5 113.4(7) . .
N1 C6 S6 126.5(7) . .
C5 C6 S6 120.1(7) . .
C8 N7 C5 104.9(7) . .
C8 N7 Co1 145.3(7) . .
C5 N7 Co1 108.9(5) . .
N7 C8 N9 111.0(8) . .
N7 C8 H8 124.5 . .
N9 C8 H8 124.5 . .
C4 N9 C8 108.4(7) . .
C4 N9 C11 125.4(8) . .
C8 N9 C11 126.1(8) . .
C11 O10 C14 111.5(7) . .
O10 C11 C12 107.5(8) . .
O10 C11 N9 109.0(8) . .
C12 C11 N9 113.5(8) . .
O10 C11 H11 108.9 . .
C12 C11 H11 108.9 . .
N9 C11 H11 108.9 . .
C11 C12 C13 102.8(8) . .
C11 C12 H12A 111.2 . .
C13 C12 H12A 111.2 . .
C11 C12 H12B 111.2 . .
C13 C12 H12B 111.2 . .
H12A C12 H12B 109.1 . .
O17 C13 C14 112.9(9) . .
O17 C13 C12 108.8(9) . .
C14 C13 C12 102.9(7) . .
O17 C13 H13 110.7 . .
C14 C13 H13 110.7 . .
C12 C13 H13 110.7 . .
O10 C14 C15 110.7(9) . .
O10 C14 C13 105.8(7) . .
C15 C14 C13 114.0(10) . .
O10 C14 H14 108.7 . .
C15 C14 H14 108.7 . .
C13 C14 H14 108.7 . .
C14 C15 O16 111.7(15) . .
C14 C15 H15A 109.3 . .
O16 C15 H15A 109.3 . .
C14 C15 H15B 109.3 . .
O16 C15 H15B 109.3 . .
H15A C15 H15B 108.0 . .
C15 O16 H16 114.5 . .
C13 O17 H17 105.6 . .
N27 Co2 N27 96.2(3) . 2_645
N27 Co2 N27 96.2(3) . 3_765
N27 Co2 N27 96.2(3) 2_645 3_765
N27 Co2 S26 170.3(2) . 2_645
N27 Co2 S26 85.6(2) 2_645 2_645
N27 Co2 S26 93.00(19) 3_765 2_645
N27 Co2 S26 85.6(2) . .
N27 Co2 S26 93.00(19) 2_645 .
N27 Co2 S26 170.3(2) 3_765 .
S26 Co2 S26 84.82(10) 2_645 .
N27 Co2 S26 93.00(19) . 3_765
N27 Co2 S26 170.3(2) 2_645 3_765
N27 Co2 S26 85.6(2) 3_765 3_765
S26 Co2 S26 84.82(10) 2_645 3_765
S26 Co2 S26 84.82(10) . 3_765
C26 S26 Co2 94.8(3) . .
C26 N21 C22 123.5(6) . .
C26 N21 H21 118.2 . .
C22 N21 H21 118.2 . .
C22 N22 H22B 120.0 . .
C22 N22 H22A 120.0 . .
H22B N22 H22A 120.0 . .
N22 C22 N23 121.2(9) . .
N22 C22 N21 116.6(8) . .
N23 C22 N21 122.2(7) . .
C22 N23 C24 115.5(8) . .
N29 C24 N23 128.0(8) . .
N29 C24 C25 107.4(7) . .
N23 C24 C25 124.6(8) . .
C24 C25 N27 111.9(7) . .
C24 C25 C26 121.9(7) . .
N27 C25 C26 126.2(7) . .
N21 C26 C25 112.2(7) . .
N21 C26 S26 127.3(6) . .
C25 C26 S26 120.5(7) . .
C28 N27 C25 103.8(7) . .
C28 N27 Co2 143.2(6) . .
C25 N27 Co2 112.3(5) . .
N27 C28 N29 111.4(7) . .
N27 C28 H28 124.3 . .
N29 C28 H28 124.3 . .
C24 N29 C28 105.3(7) . .
C24 N29 C31 124.1(7) . .
C28 N29 C31 130.5(7) . .
C31 O30 C34 107.6(8) . .
O30 C31 N29 111.1(7) . .
O30 C31 C32 105.4(7) . .
N29 C31 C32 113.6(8) . .
O30 C31 H31 108.8 . .
N29 C31 H31 108.8 . .
C32 C31 H31 108.8 . .
C33 C32 C31 102.1(7) . .
C33 C32 H32A 111.4 . .
C31 C32 H32A 111.4 . .
C33 C32 H32B 111.4 . .
C31 C32 H32B 111.4 . .
H32A C32 H32B 109.2 . .
O37 C33 C34 110.3(8) . .
O37 C33 C32 110.8(8) . .
C34 C33 C32 104.6(8) . .
O37 C33 H33 110.4 . .
C34 C33 H33 110.4 . .
C32 C33 H33 110.4 . .
O30 C34 C35 106.3(9) . .
O30 C34 C33 107.8(8) . .
C35 C34 C33 114.8(11) . .
O30 C34 H34 109.3 . .
C35 C34 H34 109.3 . .
C33 C34 H34 109.3 . .
O36 C35 C34 112.0(12) . .
O36 C35 H35A 109.2 . .
C34 C35 H35A 109.2 . .
O36 C35 H35B 109.2 . .
C34 C35 H35B 109.2 . .
H35A C35 H35B 107.9 . .
C35 O36 H36 112.3 . .
C33 O37 H37 107.8 . .
N47 Co3 N47 90.2(3) 3_775 .
N47 Co3 N47 90.2(3) 3_775 2_755
N47 Co3 N47 90.2(3) . 2_755
N47 Co3 S46 93.6(3) 3_775 .
N47 Co3 S46 84.4(3) . .
N47 Co3 S46 173.4(3) 2_755 .
N47 Co3 S46 84.4(3) 3_775 3_775
N47 Co3 S46 173.4(3) . 3_775
N47 Co3 S46 93.6(3) 2_755 3_775
S46 Co3 S46 92.05(13) . 3_775
N47 Co3 S46 173.4(3) 3_775 2_755
N47 Co3 S46 93.6(3) . 2_755
N47 Co3 S46 84.4(3) 2_755 2_755
S46 Co3 S46 92.05(13) . 2_755
S46 Co3 S46 92.05(13) 3_775 2_755
C42 N41 C46 119.4(9) . .
C42 N41 H41 120.3 . .
C46 N41 H41 120.3 . .
C42 N42 H42B 120.0 . .
C42 N42 H42A 120.0 . .
H42B N42 H42A 120.0 . .
N41 C42 N43 127.5(10) . .
N41 C42 N42 116.6(10) . .
N43 C42 N42 115.9(10) . .
C45 C44 N49 107.6(9) . .
C45 C44 N43 123.4(9) . .
N49 C44 N43 128.9(10) . .
C44 C45 C46 121.5(10) . .
C44 C45 N47 110.1(8) . .
C46 C45 N47 128.3(11) . .
C46 S46 Co3 96.1(4) . .
N41 C46 C45 116.6(10) . .
N41 C46 S46 126.1(9) . .
C45 C46 S46 117.2(10) . .
C48 N47 C45 105.9(9) . .
C48 N47 Co3 140.2(8) . .
C45 N47 Co3 114.0(7) . .
N47 C48 N49 110.1(9) . .
N47 C48 H48 125.0 . .
N49 C48 H48 125.0 . .
C44 N49 C48 106.3(9) . .
C44 N49 C51 130.4(9) . .
C48 N49 C51 122.9(9) . .
C51 O50 C54 110.4(8) . .
O50 C51 N49 110.6(8) . .
O50 C51 C52 108.7(9) . .
N49 C51 C52 111.6(10) . .
O50 C51 H51 108.6 . .
N49 C51 H51 108.6 . .
C52 C51 H51 108.6 . .
C51 C52 C53 96.4(10) . .
C51 C52 H52A 112.5 . .
C53 C52 H52A 112.5 . .
C51 C52 H52B 112.5 . .
C53 C52 H52B 112.5 . .
H52A C52 H52B 110.0 . .
C54 C53 O57 103.5(10) . .
C54 C53 C52 105.8(9) . .
O57 C53 C52 111.1(10) . .
C54 C53 H53 112.0 . .
O57 C53 H53 112.0 . .
C52 C53 H53 112.0 . .
C42 N43 C44 111.3(9) . .
O50 C54 C53 104.1(9) . .
O50 C54 C55 108.7(11) . .
C53 C54 C55 120.6(11) . .
O50 C54 H54 107.6 . .
C53 C54 H54 107.6 . .
C55 C54 H54 107.6 . .
O56 C55 C54 112.5(11) . .
O56 C55 H55A 109.1 . .
C54 C55 H55A 109.1 . .
O56 C55 H55B 109.1 . .
C54 C55 H55B 109.1 . .
H55A C55 H55B 107.8 . .
C55 O56 H56 107.7 . .
C53 O57 H57 109.2 . .
O61 N60 O63 134(2) . .
O61 N60 O62 108(2) . .
O63 N60 O62 118(2) . .
O73 N70 O71 125.3(17) . .
O73 N70 O72 115.5(16) . .
O71 N70 O72 119.2(12) . .
H11W O1W H12W 102.2 . .
H21W O2W H22W 105.0 . .

loop_
_geom_bond_atom_site_label_1
_geom_bond_atom_site_label_2
_geom_bond_distance
_geom_bond_site_symmetry_2
Co1 N7 2.067(8) 3_665
Co1 N7 2.067(8) .
Co1 N7 2.067(8) 2_655
Co1 S6 2.397(2) .
Co1 S6 2.397(2) 3_665
Co1 S6 2.397(2) 2_655
N1 C6 1.343(12) .
N1 C2 1.357(11) .
N1 H1 0.8800 .
N2 C2 1.331(11) .
N2 H2B 0.8800 .
N2 H2A 0.8800 .
C2 N3 1.368(11) .
N3 C4 1.334(11) .
C4 C5 1.358(11) .
C4 N9 1.359(11) .
C5 C6 1.358(12) .
C5 N7 1.413(11) .
S6 C6 1.689(9) .
N7 C8 1.314(12) .
C8 N9 1.365(13) .
C8 H8 0.9500 .
N9 C11 1.493(11) .
O10 C11 1.373(12) .
O10 C14 1.440(10) .
C11 C12 1.489(14) .
C11 H11 1.0000 .
C12 C13 1.550(13) .
C12 H12A 0.9900 .
C12 H12B 0.9900 .
C13 O17 1.406(16) .
C13 C14 1.541(12) .
C13 H13 1.0000 .
C14 C15 1.448(17) .
C14 H14 1.0000 .
C15 O16 1.50(3) .
C15 H15A 0.9900 .
C15 H15B 0.9900 .
O16 H16 0.8693 .
O17 H17 0.8807 .
Co2 N27 2.054(7) .
Co2 N27 2.054(7) 2_645
Co2 N27 2.054(7) 3_765
Co2 S26 2.463(2) 2_645
Co2 S26 2.463(2) .
Co2 S26 2.463(2) 3_765
S26 C26 1.664(9) .
N21 C26 1.381(12) .
N21 C22 1.390(12) .
N21 H21 0.8800 .
N22 C22 1.304(12) .
N22 H22B 0.8800 .
N22 H22A 0.8800 .
C22 N23 1.328(11) .
N23 C24 1.347(11) .
C24 N29 1.346(11) .
C24 C25 1.349(12) .
C25 N27 1.373(11) .
C25 C26 1.412(11) .
N27 C28 1.328(11) .
C28 N29 1.414(11) .
C28 H28 0.9500 .
N29 C31 1.462(11) .
O30 C31 1.403(11) .
O30 C34 1.473(14) .
C31 C32 1.535(12) .
C31 H31 1.0000 .
C32 C33 1.523(13) .
C32 H32A 0.9900 .
C32 H32B 0.9900 .
C33 O37 1.435(11) .
C33 C34 1.493(15) .
C33 H33 1.0000 .
C34 C35 1.486(19) .
C34 H34 1.0000 .
C35 O36 1.387(15) .
C35 H35A 0.9900 .
C35 H35B 0.9900 .
O36 H36 0.8347 .
O37 H37 0.9144 .
Co3 N47 2.030(10) 3_775
Co3 N47 2.030(10) .
Co3 N47 2.030(10) 2_755
Co3 S46 2.467(4) .
Co3 S46 2.467(4) 3_775
Co3 S46 2.467(4) 2_755
N41 C42 1.334(16) .
N41 C46 1.353(17) .
N41 H41 0.8800 .
N42 C42 1.368(15) .
N42 H42B 0.8800 .
N42 H42A 0.8800 .
C42 N43 1.342(13) .
C44 C45 1.347(16) .
C44 N49 1.385(12) .
C44 N43 1.386(14) .
C45 C46 1.357(16) .
C45 N47 1.388(15) .
S46 C46 1.724(12) .
N47 C48 1.347(14) .
C48 N49 1.390(15) .
C48 H48 0.9500 .
N49 C51 1.444(14) .
O50 C51 1.384(14) .
O50 C54 1.456(15) .
C51 C52 1.546(16) .
C51 H51 1.0000 .
C52 C53 1.557(17) .
C52 H52A 0.9900 .
C52 H52B 0.9900 .
C53 C54 1.487(17) .
C53 O57 1.492(17) .
C53 H53 1.0000 .
C54 C55 1.491(19) .
C54 H54 1.0000 .
C55 O56 1.410(18) .
C55 H55A 0.9900 .
C55 H55B 0.9900 .
O56 H56 0.8355 .
O57 H57 0.8472 .
N60 O61 1.16(3) .
N60 O63 1.29(3) .
N60 O62 1.37(3) .
N70 O73 1.213(17) .
N70 O71 1.222(14) .
N70 O72 1.233(16) .
O1W H11W 0.9726 .
O1W H12W 0.9734 .
O2W H21W 0.8740 .
O2W H22W 0.8883 .

loop_
_geom_hbond_atom_site_label_D
_geom_hbond_atom_site_label_H
_geom_hbond_atom_site_label_A
_geom_hbond_distance_DH
_geom_hbond_distance_HA
_geom_hbond_distance_DA
_geom_hbond_angle_DHA
_geom_hbond_site_symmetry_A
N1 H1 O2W 0.88 1.83 2.703(14) 169.8 .
N2 H2B O61 0.88 2.08 2.926(16) 160.9 .
N2 H2A O36 0.88 2.00 2.832(12) 158.1 3_776
O16 H16 O56 0.87 1.98 2.813(16) 160.3 2_657
O17 H17 O72 0.88 2.02 2.841(14) 153.6 2_658
N21 H21 O71 0.88 1.94 2.748(11) 152.7 .
N22 H22B O57 0.88 2.01 2.846(14) 157.8 1_556
N22 H22A O71 0.88 2.19 2.946(13) 143.8 .
O36 H36 O1W 0.83 2.06 2.825(19) 151.3 .
O37 H37 O36 0.91 1.84 2.637(12) 144.5 1_556
N41 H41 O63 0.88 1.86 2.737(15) 178.0 .
N42 H42B O62 0.88 2.01 2.865(16) 165.0 .
O56 H56 N43 0.84 1.98 2.808(14) 174.0 .
O57 H57 O1W 0.85 1.97 2.80(2) 167.4 1_554
O1W H11W O30 0.97 2.21 3.09(2) 150.0 .
O1W H12W O63 0.97 2.59 3.38(4) 138.9 2_755
O2W H21W O16 0.87 1.87 2.71(2) 162.3 3_664
O2W H22W O62 0.89 1.86 2.70(2) 157.6 .

loop_
_geom_torsion_atom_site_label_1
_geom_torsion_atom_site_label_2
_geom_torsion_atom_site_label_3
_geom_torsion_atom_site_label_4
_geom_torsion
_geom_torsion_site_symmetry_1
C6 N1 C2 N2 -178.4(9) .
C6 N1 C2 N3 0.8(13) .
N2 C2 N3 C4 -179.3(8) .
N1 C2 N3 C4 1.4(12) .
C2 N3 C4 C5 -2.6(11) .
C2 N3 C4 N9 -177.8(8) .
N3 C4 C5 C6 1.7(13) .
N9 C4 C5 C6 177.8(7) .
N3 C4 C5 N7 -175.6(7) .
N9 C4 C5 N7 0.5(9) .
N7 Co1 S6 C6 -105.8(4) 3_665
N7 Co1 S6 C6 -8.6(4) .
N7 Co1 S6 C6 107.9(12) 2_655
S6 Co1 S6 C6 167.1(3) 3_665
S6 Co1 S6 C6 82.8(3) 2_655
C2 N1 C6 C5 -1.9(12) .
C2 N1 C6 S6 178.7(7) .
C4 C5 C6 N1 0.7(12) .
N7 C5 C6 N1 177.5(7) .
C4 C5 C6 S6 -179.8(6) .
N7 C5 C6 S6 -3.0(12) .
Co1 S6 C6 N1 -172.1(7) .
Co1 S6 C6 C5 8.5(7) .
C4 C5 N7 C8 -0.7(9) .
C6 C5 N7 C8 -177.8(8) .
C4 C5 N7 Co1 171.1(5) .
C6 C5 N7 Co1 -6.0(10) .
N7 Co1 N7 C8 -94.8(9) 3_665
N7 Co1 N7 C8 3.5(11) 2_655
S6 Co1 N7 C8 174.4(11) .
S6 Co1 N7 C8 149.5(10) 3_665
S6 Co1 N7 C8 90.9(11) 2_655
N7 Co1 N7 C5 99.3(7) 3_665
N7 Co1 N7 C5 -162.5(5) 2_655
S6 Co1 N7 C5 8.5(5) .
S6 Co1 N7 C5 -16.5(15) 3_665
S6 Co1 N7 C5 -75.1(5) 2_655
C5 N7 C8 N9 0.6(10) .
Co1 N7 C8 N9 -165.7(8) .
N3 C4 N9 C8 175.8(8) .
C5 C4 N9 C8 -0.1(9) .
N3 C4 N9 C11 -6.0(13) .
C5 C4 N9 C11 178.1(8) .
N7 C8 N9 C4 -0.3(10) .
N7 C8 N9 C11 -178.5(8) .
C14 O10 C11 C12 -23.5(12) .
C14 O10 C11 N9 -146.9(8) .
C4 N9 C11 O10 -162.0(8) .
C8 N9 C11 O10 15.9(13) .
C4 N9 C11 C12 78.3(12) .
C8 N9 C11 C12 -103.9(11) .
O10 C11 C12 C13 31.2(12) .
N9 C11 C12 C13 151.8(9) .
C11 C12 C13 O17 93.3(11) .
C11 C12 C13 C14 -26.6(12) .
C11 O10 C14 C15 129.1(12) .
C11 O10 C14 C13 5.2(12) .
O17 C13 C14 O10 -103.0(9) .
C12 C13 C14 O10 14.1(11) .
O17 C13 C14 C15 135.2(11) .
C12 C13 C14 C15 -107.8(11) .
O10 C14 C15 O16 -65.7(12) .
C13 C14 C15 O16 53.4(11) .
N27 Co2 S26 C26 6.1(3) .
N27 Co2 S26 C26 102.1(4) 2_645
S26 Co2 S26 C26 -172.6(3) 2_645
S26 Co2 S26 C26 -87.3(3) 3_765
C26 N21 C22 N22 177.9(8) .
C26 N21 C22 N23 -2.9(13) .
N22 C22 N23 C24 -177.7(8) .
N21 C22 N23 C24 3.2(12) .
C22 N23 C24 N29 -179.9(8) .
C22 N23 C24 C25 -1.9(12) .
N29 C24 C25 N27 -3.4(9) .
N23 C24 C25 N27 178.2(7) .
N29 C24 C25 C26 178.5(7) .
N23 C24 C25 C26 0.2(12) .
C22 N21 C26 C25 1.0(11) .
C22 N21 C26 S26 -177.1(7) .
C24 C25 C26 N21 0.3(11) .
N27 C25 C26 N21 -177.5(7) .
C24 C25 C26 S26 178.6(6) .
N27 C25 C26 S26 0.8(12) .
Co2 S26 C26 N21 172.6(7) .
Co2 S26 C26 C25 -5.4(7) .
C24 C25 N27 C28 0.8(9) .
C26 C25 N27 C28 178.8(8) .
C24 C25 N27 Co2 -172.2(5) .
C26 C25 N27 Co2 5.8(10) .
N27 Co2 N27 C28 92.1(8) 2_645
N27 Co2 N27 C28 -4.9(10) 3_765
S26 Co2 N27 C28 -175.3(9) .
S26 Co2 N27 C28 -90.8(9) 3_765
N27 Co2 N27 C25 -99.3(6) 2_645
N27 Co2 N27 C25 163.7(5) 3_765
S26 Co2 N27 C25 -6.7(5) .
S26 Co2 N27 C25 77.8(5) 3_765
C25 N27 C28 N29 2.0(9) .
Co2 N27 C28 N29 171.2(7) .
N23 C24 N29 C28 -177.3(8) .
C25 C24 N29 C28 4.4(9) .
N23 C24 N29 C31 -1.4(13) .
C25 C24 N29 C31 -179.7(7) .
N27 C28 N29 C24 -4.1(9) .
N27 C28 N29 C31 -179.7(8) .
C34 O30 C31 N29 -92.2(9) .
C34 O30 C31 C32 31.3(10) .
C24 N29 C31 O30 -62.2(11) .
C28 N29 C31 O30 112.6(10) .
C24 N29 C31 C32 179.2(8) .
C28 N29 C31 C32 -6.0(13) .
O30 C31 C32 C33 -36.0(9) .
N29 C31 C32 C33 85.9(8) .
C31 C32 C33 O37 145.2(8) .
C31 C32 C33 C34 26.5(9) .
C31 O30 C34 C35 109.4(9) .
C31 O30 C34 C33 -14.1(11) .
O37 C33 C34 O30 -128.2(9) .
C32 C33 C34 O30 -9.1(11) .
O37 C33 C34 C35 113.6(10) .
C32 C33 C34 C35 -127.3(9) .
O30 C34 C35 O36 58.9(11) .
C33 C34 C35 O36 177.9(8) .
C46 N41 C42 N43 -4.2(17) .
C46 N41 C42 N42 171.7(10) .
N49 C44 C45 C46 -179.5(10) .
N43 C44 C45 C46 -2.4(16) .
N49 C44 C45 N47 1.6(12) .
N43 C44 C45 N47 178.8(9) .
N47 Co3 S46 C46 90.5(5) 3_775
N47 Co3 S46 C46 0.7(5) .
S46 Co3 S46 C46 175.1(4) 3_775
S46 Co3 S46 C46 -92.8(4) 2_755
C42 N41 C46 C45 5.7(15) .
C42 N41 C46 S46 -177.9(9) .
C44 C45 C46 N41 -2.7(16) .
N47 C45 C46 N41 175.9(10) .
C44 C45 C46 S46 -179.4(8) .
N47 C45 C46 S46 -0.8(16) .
Co3 S46 C46 N41 -176.5(9) .
Co3 S46 C46 C45 -0.2(9) .
C44 C45 N47 C48 -0.5(12) .
C46 C45 N47 C48 -179.2(11) .
C44 C45 N47 Co3 -179.8(7) .
C46 C45 N47 Co3 1.5(14) .
N47 Co3 N47 C48 86.4(10) 3_775
N47 Co3 N47 C48 -3.8(11) 2_755
S46 Co3 N47 C48 -180.0(12) .
S46 Co3 N47 C48 -88.3(12) 2_755
N47 Co3 N47 C45 -94.7(9) 3_775
N47 Co3 N47 C45 175.0(8) 2_755
S46 Co3 N47 C45 -1.1(7) .
S46 Co3 N47 C45 90.6(7) 2_755
C45 N47 C48 N49 -0.8(12) .
Co3 N47 C48 N49 178.1(8) .
C45 C44 N49 C48 -2.1(11) .
N43 C44 N49 C48 -179.0(10) .
C45 C44 N49 C51 -174.8(10) .
N43 C44 N49 C51 8.3(18) .
N47 C48 N49 C44 1.8(12) .
N47 C48 N49 C51 175.2(9) .
C54 O50 C51 N49 -140.4(9) .
C54 O50 C51 C52 -17.6(12) .
C44 N49 C51 O50 27.5(15) .
C48 N49 C51 O50 -144.1(9) .
C44 N49 C51 C52 -93.6(13) .
C48 N49 C51 C52 94.7(12) .
O50 C51 C52 C53 33.0(11) .
N49 C51 C52 C53 155.2(9) .
C51 C52 C53 C54 -36.9(12) .
C51 C52 C53 O57 74.8(11) .
N41 C42 N43 C44 -0.7(15) .
N42 C42 N43 C44 -176.7(9) .
C45 C44 N43 C42 4.0(14) .
N49 C44 N43 C42 -179.5(10) .
C51 O50 C54 C53 -7.5(12) .
C51 O50 C54 C55 122.2(11) .
O57 C53 C54 O50 -87.7(10) .
C52 C53 C54 O50 29.2(12) .
O57 C53 C54 C55 150.1(12) .
C52 C53 C54 C55 -93.0(14) .
O50 C54 C55 O56 -62.4(16) .
C53 C54 C55 O56 57.5(18) .
